data_1571195
loop_
_publ_author_name
'H\"oeg, Finn'
'Luxenberger, Lea'
'Fedulin, Andrey'
'Jacobi von Wangelin, Axel'

_publ_section_title
;
 Cobalt-catalyzed double hydroboration of pyridines
;
_journal_issue 14
_journal_name_full 'Chemical Science'
_journal_page_first 5201
_journal_page_last 5210
_journal_paper_doi 10.1039/D3SC05418G
_journal_volume 15
_journal_year 2024
_chemical_formula_moiety 'C38 H63 B Co2 N O3 P'
_chemical_formula_sum 'C38 H63 B Co2 N O3 P'
_chemical_formula_weight 741.53
_space_group_crystal_system monoclinic
_space_group_IT_number 14
_space_group_name_Hall '-P 2ybc'
_space_group_name_H-M_alt 'P 1 21/c 1'
_atom_sites_solution_hydrogens mixed
_atom_sites_solution_primary dual
_audit_creation_date 2023-07-08
_audit_creation_method
;
Olex2 1.5
(compiled 2023.03.06 svn.rbb2c1857 for OlexSys, GUI svn.r6748)
;
_audit_update_record
;
2023-10-10 deposited with the CCDC.	2024-02-28 downloaded from the CCDC.
;
_cell_angle_alpha 90
_cell_angle_beta 103.883(3)
_cell_angle_gamma 90
_cell_formula_units_Z 4
_cell_length_a 16.4812(5)
_cell_length_b 8.4448(2)
_cell_length_c 28.0381(8)
_cell_measurement_reflns_used 57064
_cell_measurement_temperature 99.92(18)
_cell_measurement_theta_max 29.2640
_cell_measurement_theta_min 2.5010
_cell_volume 3788.36(19)
_computing_cell_refinement 'CrysAlisPro 1.171.41.123a (Rigaku OD, 2022)'
_computing_data_collection 'CrysAlisPro 1.171.41.123a (Rigaku OD, 2022)'
_computing_data_reduction 'CrysAlisPro 1.171.41.123a (Rigaku OD, 2022)'
_computing_molecular_graphics 'Olex2 1.5 (Dolomanov et al., 2009)'
_computing_publication_material 'Olex2 1.5 (Dolomanov et al., 2009)'
_computing_structure_refinement 'SHELXL 2018/3 (Sheldrick, 2015)'
_computing_structure_solution 'SHELXT 2018/2 (Sheldrick, 2018)'
_diffrn_ambient_environment N~2~
_diffrn_ambient_temperature 99.92(18)
_diffrn_detector 'CCD plate'
_diffrn_detector_area_resol_mean 10.4127
_diffrn_detector_type Atlas
_diffrn_measured_fraction_theta_full 0.999
_diffrn_measured_fraction_theta_max 0.960
_diffrn_measurement_details
;
List of Runs (angles in degrees, time in seconds):

  # Type    Start    End  Width  t~exp~   \w     \q     \k     \f   Frames
#--------------------------------------------------------------------------
  1  \w    -82.00  18.00   1.00   85.00    --   -9.92 -57.00  90.00  100
  2  \w    -42.00  43.00   1.00   85.00    --   10.70 -77.00 -60.00   85
  3  \w    -14.00  85.00   1.00   85.00    --   10.70  38.00 -90.00   99
  4  \w    -17.00  84.00   1.00   85.00    --   10.70  57.00  90.00  101
  5  \w    -27.00  91.00   1.00   85.00    --   10.70  19.00  30.00  118
  6  \w      2.00  64.00   1.00   85.00    --   10.70-120.00-149.09   62
  7  \w      8.00  69.00   1.00   85.00    --   10.70-128.00  90.86   61
  8  \w    -85.00 -42.00   1.00   85.00    --   -9.92 153.00 -53.80   43
  9  \w    -69.00 -30.00   1.00   85.00    --   -9.92 129.00  50.29   39
 10  \w    -15.00  31.00   1.00   85.00    --   -9.92 -99.00-150.00   46
 11  \w    -43.00  21.00   1.00   85.00    --   -9.92  77.00-120.00   64
 12  \w    -85.00 -42.00   1.00   85.00    --   -9.92 153.00-142.19   43
 13  \w    -85.00 -42.00   1.00   85.00    --   -9.92 153.00 175.73   43
 14  \w    -43.00  21.00   1.00   85.00    --   -9.92  77.00  90.00   64
 15  \w    -43.00  21.00   1.00   85.00    --   -9.92  77.00   0.00   64
 16  \w    -86.00 -43.00   1.00   85.00    --   -9.92 154.00  55.37   43
 17  \w     22.00  88.00   1.00   85.00    --   10.70-156.00  14.31   66
 18  \w      2.00  64.00   1.00   85.00    --   10.70-120.00-126.51   62
;
_diffrn_measurement_device 'four-circle diffractometer'
_diffrn_measurement_device_type 'SuperNova, Dual, Cu at home/near, Atlas'
_diffrn_measurement_method '\w scans'
_diffrn_orient_matrix_type 'CrysAlisPro convention (1999,Acta A55,543-557)'
_diffrn_orient_matrix_UB_11 -0.0030134000
_diffrn_orient_matrix_UB_12 -0.0561286000
_diffrn_orient_matrix_UB_13 0.0183126000
_diffrn_orient_matrix_UB_21 0.0403906000
_diffrn_orient_matrix_UB_22 -0.0288595000
_diffrn_orient_matrix_UB_23 -0.0000304000
_diffrn_orient_matrix_UB_31 0.0180102000
_diffrn_orient_matrix_UB_32 0.0554212000
_diffrn_orient_matrix_UB_33 0.0185367000
_diffrn_radiation_monochromator mirror
_diffrn_radiation_probe x-ray
_diffrn_radiation_type 'Mo K\a'
_diffrn_radiation_wavelength 0.71073
_diffrn_reflns_av_R_equivalents 0.0397
_diffrn_reflns_av_unetI/netI 0.0214
_diffrn_reflns_Laue_measured_fraction_full 0.999
_diffrn_reflns_Laue_measured_fraction_max 0.960
_diffrn_reflns_limit_h_max 22
_diffrn_reflns_limit_h_min -22
_diffrn_reflns_limit_k_max 11
_diffrn_reflns_limit_k_min -11
_diffrn_reflns_limit_l_max 38
_diffrn_reflns_limit_l_min -38
_diffrn_reflns_number 127400
_diffrn_reflns_point_group_measured_fraction_full 0.999
_diffrn_reflns_point_group_measured_fraction_max 0.960
_diffrn_reflns_theta_full 25.242
_diffrn_reflns_theta_max 29.620
_diffrn_reflns_theta_min 2.525
_diffrn_source 'micro-focus sealed X-ray tube'
_diffrn_source_type 'SuperNova (Mo) X-ray Source'
_exptl_absorpt_coefficient_mu 0.953
_exptl_absorpt_correction_T_max 1.00000
_exptl_absorpt_correction_T_min 0.89897
_exptl_absorpt_correction_type multi-scan
_exptl_absorpt_process_details
;
CrysAlisPro 1.171.41.123a (Rigaku Oxford Diffraction, 2022)
Empirical absorption correction using spherical harmonics,
implemented in SCALE3 ABSPACK scaling algorithm.
;
_exptl_crystal_colour black
_exptl_crystal_colour_primary black
_exptl_crystal_density_diffrn 1.300
_exptl_crystal_description block
_exptl_crystal_F_000 1584
_exptl_crystal_size_max 0.22
_exptl_crystal_size_mid 0.12
_exptl_crystal_size_min 0.08
_refine_diff_density_max 0.893
_refine_diff_density_min -1.367
_refine_diff_density_rms 0.096
_refine_ls_extinction_method none
_refine_ls_goodness_of_fit_ref 1.100
_refine_ls_hydrogen_treatment mixed
_refine_ls_matrix_type full
_refine_ls_number_parameters 441
_refine_ls_number_reflns 10251
_refine_ls_number_restraints 0
_refine_ls_restrained_S_all 1.100
_refine_ls_R_factor_all 0.0583
_refine_ls_R_factor_gt 0.0489
_refine_ls_shift/su_max 0.002
_refine_ls_shift/su_mean 0.000
_refine_ls_structure_factor_coef Fsqd
_refine_ls_weighting_details 'w=1/[\s^2^(Fo^2^)+(0.0557P)^2^+8.2090P] where P=(Fo^2^+2Fc^2^)/3'
_refine_ls_weighting_scheme calc
_refine_ls_wR_factor_gt 0.1291
_refine_ls_wR_factor_ref 0.1352
_reflns_Friedel_coverage 0.000
_reflns_number_gt 8971
_reflns_number_total 10251
_reflns_threshold_expression 'I > 2\s(I)'
_cod_data_source_file d3sc05418g2.cif
_cod_data_source_block FH34_auto
_cod_depositor_comments 'Adding full bibliography for 1571191--1571195.cif.'
_cod_database_code 1571195
_shelx_shelxl_version_number 2018/3
_chemical_oxdiff_formula C28H46BCoNO3P
_chemical_oxdiff_usercomment 'Hoeeg/JvW, 20.02.2023, Mo, 100K'
_shelx_space_group_comment
;
The symmetry employed for this shelxl refinement is uniquely defined
by the following loop, which should always be used as a source of
symmetry information in preference to the above space-group names.
They are only intended as comments.
;
_shelx_estimated_absorpt_t_max 0.928
_shelx_estimated_absorpt_t_min 0.818
_olex2_refinement_description
;
1.a Ternary CH refined with riding coordinates:
 C13(H13), C16(H16)
1.b Secondary CH2 refined with riding coordinates:
 C12(H12A,H12B)
1.c Aromatic/amide H refined with riding coordinates:
 C10(H10), C9(H9), C8(H8)
1.d Idealised Me refined as rotating group:
 C15(H15A,H15B,H15C), C17(H17A,H17B,H17C), C24(H24A,H24B,H24C), C18(H18A,H18B,
 H18C), C28(H28A,H28B,H28C), C14(H14A,H14B,H14C), C34(H34A,H34B,H34C), C38(H38A,
 H38B,H38C), C25(H25A,H25B,H25C), C36(H36A,H36B,H36C), C27(H27A,H27B,H27C),
 C26(H26A,H26B,H26C), C35(H35A,H35B,H35C), C4(H4A,H4B,H4C), C37(H37A,H37B,H37C),
  C6(H6A,H6B,H6C), C3(H3A,H3B,H3C), C5(H5A,H5B,H5C)
;
_olex2_submission_special_instructions 'No special instructions were received'
_oxdiff_exptl_absorpt_empirical_details
;
Empirical correction (ABSPACK) includes:
- Absorption correction using spherical harmonics
- Frame scaling
;
_oxdiff_exptl_absorpt_empirical_full_max 1.211
_oxdiff_exptl_absorpt_empirical_full_min 0.854

loop_
_space_group_symop_operation_xyz
'x, y, z'
'-x, y+1/2, -z+1/2'
'-x, -y, -z'
'x, -y-1/2, z-1/2'

loop_
_atom_site_label
_atom_site_type_symbol
_atom_site_fract_x
_atom_site_fract_y
_atom_site_fract_z
_atom_site_U_iso_or_equiv
_atom_site_adp_type
_atom_site_occupancy
_atom_site_site_symmetry_order
_atom_site_calc_flag
_atom_site_refinement_flags_posn
_atom_site_refinement_flags_adp
_atom_site_refinement_flags_occupancy
_atom_site_disorder_assembly
_atom_site_disorder_group
Co1 Co 0.25420(2) 0.65102(4) 0.69872(2) 0.01411(8) Uani 1 1 d . . . . .
Co2 Co 0.11780(2) 0.71857(4) 0.64818(2) 0.02028(9) Uani 1 1 d . . . . .
P1 P 0.31241(4) 0.62333(7) 0.63722(2) 0.01436(12) Uani 1 1 d . . . . .
O3 O 0.44323(11) 0.1050(2) 0.53855(6) 0.0219(4) Uani 1 1 d . . . . .
O1 O 0.35120(12) -0.0534(2) 0.47938(7) 0.0252(4) Uani 1 1 d . . . . .
O2 O 0.33486(13) 0.2161(2) 0.47402(7) 0.0294(4) Uani 1 1 d . . . . .
N1 N 0.42712(12) 0.3000(2) 0.59195(7) 0.0174(4) Uani 1 1 d . . . . .
C11 C 0.44814(15) 0.4425(3) 0.61254(8) 0.0175(4) Uani 1 1 d . . . . .
C19 C 0.31427(15) 0.4956(3) 0.75548(8) 0.0164(4) Uani 1 1 d . . . . .
C7 C 0.46542(15) 0.2533(3) 0.55800(9) 0.0191(5) Uani 1 1 d . . . . .
C20 C 0.23096(16) 0.5195(3) 0.75734(9) 0.0206(5) Uani 1 1 d . . . . .
C13 C 0.35233(15) 0.8055(3) 0.61432(9) 0.0186(4) Uani 1 1 d . . . . .
H13 H 0.380641 0.774614 0.587903 0.022 Uiso 1 1 calc R U . . .
C10 C 0.50852(16) 0.5369(3) 0.59993(9) 0.0217(5) Uani 1 1 d . . . . .
H10 H 0.522352 0.637018 0.615132 0.026 Uiso 1 1 calc R U . . .
C22 C 0.29707(17) 0.7615(3) 0.76808(9) 0.0223(5) Uani 1 1 d . . . . .
C23 C 0.35554(16) 0.6467(3) 0.76237(9) 0.0197(5) Uani 1 1 d . . . . .
C15 C 0.28111(17) 0.9188(3) 0.59199(10) 0.0241(5) Uani 1 1 d . . . . .
H15A H 0.242769 0.867337 0.564168 0.036 Uiso 1 1 calc R U . . .
H15B H 0.304070 1.014836 0.580591 0.036 Uiso 1 1 calc R U . . .
H15C H 0.250817 0.947092 0.616875 0.036 Uiso 1 1 calc R U . . .
C16 C 0.24228(15) 0.5387(3) 0.58176(9) 0.0186(5) Uani 1 1 d . . . . .
H16 H 0.189041 0.600207 0.576762 0.022 Uiso 1 1 calc R U . . .
C12 C 0.40457(15) 0.4900(3) 0.65148(9) 0.0187(5) Uani 1 1 d . . . . .
H12A H 0.446900 0.540464 0.678229 0.022 Uiso 1 1 calc R U . . .
H12B H 0.386926 0.391224 0.665148 0.022 Uiso 1 1 calc R U . . .
C17 C 0.26939(17) 0.5530(3) 0.53349(9) 0.0234(5) Uani 1 1 d . . . . .
H17A H 0.285070 0.662865 0.528901 0.035 Uiso 1 1 calc R U . . .
H17B H 0.223064 0.521639 0.506136 0.035 Uiso 1 1 calc R U . . .
H17C H 0.317431 0.483585 0.534499 0.035 Uiso 1 1 calc R U . . .
C9 C 0.54851(17) 0.4829(3) 0.56476(10) 0.0244(5) Uani 1 1 d . . . . .
H9 H 0.590437 0.545219 0.555741 0.029 Uiso 1 1 calc R U . . .
C8 C 0.52662(17) 0.3378(3) 0.54313(10) 0.0243(5) Uani 1 1 d . . . . .
H8 H 0.552652 0.297486 0.518878 0.029 Uiso 1 1 calc R U . . .
C21 C 0.21941(17) 0.6854(3) 0.76432(9) 0.0231(5) Uani 1 1 d . . . . .
C24 C 0.35419(17) 0.3372(3) 0.75479(10) 0.0228(5) Uani 1 1 d . . . . .
H24A H 0.319458 0.271843 0.728883 0.034 Uiso 1 1 calc R U . . .
H24B H 0.359629 0.285262 0.786663 0.034 Uiso 1 1 calc R U . . .
H24C H 0.409686 0.350477 0.748380 0.034 Uiso 1 1 calc R U . . .
C30 C -0.00912(17) 0.7025(3) 0.65065(10) 0.0259(5) Uani 1 1 d . . . . .
C29 C 0.01309(17) 0.8626(3) 0.64677(10) 0.0254(5) Uani 1 1 d . . . . .
C18 C 0.21919(18) 0.3677(3) 0.59098(10) 0.0253(5) Uani 1 1 d . . . . .
H18A H 0.267669 0.298930 0.592543 0.038 Uiso 1 1 calc R U . . .
H18B H 0.172836 0.332792 0.564157 0.038 Uiso 1 1 calc R U . . .
H18C H 0.202303 0.361824 0.622152 0.038 Uiso 1 1 calc R U . . .
C33 C 0.03956(16) 0.8812(3) 0.60172(10) 0.0227(5) Uani 1 1 d . . . . .
C32 C 0.03260(16) 0.7322(3) 0.57848(10) 0.0242(5) Uani 1 1 d . . . . .
C31 C 0.00441(17) 0.6211(3) 0.60877(11) 0.0263(5) Uani 1 1 d . . . . .
C28 C 0.44744(17) 0.6750(4) 0.77134(11) 0.0287(6) Uani 1 1 d . . . . .
H28A H 0.473437 0.586860 0.757757 0.043 Uiso 1 1 calc R U . . .
H28B H 0.471783 0.682677 0.806758 0.043 Uiso 1 1 calc R U . . .
H28C H 0.457376 0.773906 0.755378 0.043 Uiso 1 1 calc R U . . .
C14 C 0.41600(18) 0.8902(3) 0.65445(10) 0.0263(5) Uani 1 1 d . . . . .
H14A H 0.390188 0.918183 0.681374 0.039 Uiso 1 1 calc R U . . .
H14B H 0.434917 0.986747 0.640994 0.039 Uiso 1 1 calc R U . . .
H14C H 0.463905 0.820401 0.666854 0.039 Uiso 1 1 calc R U . . .
C34 C 0.06151(19) 1.0354(3) 0.58246(12) 0.0313(6) Uani 1 1 d . . . . .
H34A H 0.092141 1.100720 0.609788 0.047 Uiso 1 1 calc R U . . .
H34B H 0.010282 1.090371 0.565592 0.047 Uiso 1 1 calc R U . . .
H34C H 0.096589 1.016759 0.559309 0.047 Uiso 1 1 calc R U . . .
C38 C 0.04398(19) 0.7017(4) 0.52790(11) 0.0322(6) Uani 1 1 d . . . . .
H38A H 0.086207 0.774326 0.521090 0.048 Uiso 1 1 calc R U . . .
H38B H -0.009179 0.718734 0.503809 0.048 Uiso 1 1 calc R U . . .
H38C H 0.062356 0.592191 0.525679 0.048 Uiso 1 1 calc R U . . .
C25 C 0.16703(18) 0.3926(4) 0.75408(12) 0.0326(6) Uani 1 1 d . . . . .
H25A H 0.111684 0.435097 0.738474 0.049 Uiso 1 1 calc R U . . .
H25B H 0.167265 0.354938 0.787166 0.049 Uiso 1 1 calc R U . . .
H25C H 0.180080 0.304489 0.734444 0.049 Uiso 1 1 calc R U . . .
C36 C -0.04505(18) 0.6268(4) 0.68956(12) 0.0317(6) Uani 1 1 d . . . . .
H36A H -0.015597 0.527429 0.700247 0.048 Uiso 1 1 calc R U . . .
H36B H -0.104566 0.605054 0.676141 0.048 Uiso 1 1 calc R U . . .
H36C H -0.038422 0.698725 0.717676 0.048 Uiso 1 1 calc R U . . .
C27 C 0.3149(2) 0.9336(4) 0.77941(12) 0.0367(7) Uani 1 1 d . . . . .
H27A H 0.364843 0.965040 0.768547 0.055 Uiso 1 1 calc R U . . .
H27B H 0.324470 0.950702 0.814895 0.055 Uiso 1 1 calc R U . . .
H27C H 0.267138 0.997256 0.762190 0.055 Uiso 1 1 calc R U . . .
C26 C 0.1441(2) 0.7641(4) 0.77389(12) 0.0350(7) Uani 1 1 d . . . . .
H26A H 0.137348 0.868799 0.758392 0.052 Uiso 1 1 calc R U . . .
H26B H 0.150710 0.775681 0.809399 0.052 Uiso 1 1 calc R U . . .
H26C H 0.094558 0.699498 0.760193 0.052 Uiso 1 1 calc R U . . .
C2 C 0.2928(2) -0.0209(4) 0.43186(11) 0.0340(7) Uani 1 1 d . . . . .
B1 B 0.37827(18) 0.0904(4) 0.49824(10) 0.0217(5) Uani 1 1 d . . . . .
C35 C 0.0048(2) 0.9958(4) 0.68047(12) 0.0342(6) Uani 1 1 d . . . . .
H35A H 0.002586 0.953078 0.712624 0.051 Uiso 1 1 calc R U . . .
H35B H -0.046549 1.054987 0.666584 0.051 Uiso 1 1 calc R U . . .
H35C H 0.053081 1.066624 0.684278 0.051 Uiso 1 1 calc R U . . .
C1 C 0.26179(19) 0.1489(4) 0.43930(11) 0.0319(6) Uani 1 1 d . . . . .
C4 C 0.2421(2) 0.2516(4) 0.39433(12) 0.0417(8) Uani 1 1 d . . . . .
H4A H 0.223575 0.355923 0.402786 0.063 Uiso 1 1 calc R U . . .
H4B H 0.197613 0.202310 0.369162 0.063 Uiso 1 1 calc R U . . .
H4C H 0.292244 0.263619 0.381659 0.063 Uiso 1 1 calc R U . . .
C37 C -0.0159(2) 0.4510(4) 0.59739(12) 0.0353(7) Uani 1 1 d . . . . .
H37A H 0.019547 0.409781 0.576748 0.053 Uiso 1 1 calc R U . . .
H37B H -0.074788 0.441201 0.579887 0.053 Uiso 1 1 calc R U . . .
H37C H -0.005894 0.390398 0.628050 0.053 Uiso 1 1 calc R U . . .
C6 C 0.3449(3) -0.0236(5) 0.39265(11) 0.0499(10) Uani 1 1 d . . . . .
H6A H 0.384945 0.064189 0.398599 0.075 Uiso 1 1 calc R U . . .
H6B H 0.307577 -0.012620 0.359877 0.075 Uiso 1 1 calc R U . . .
H6C H 0.375214 -0.124227 0.394678 0.075 Uiso 1 1 calc R U . . .
C3 C 0.1890(2) 0.1476(4) 0.46379(13) 0.0393(7) Uani 1 1 d . . . . .
H3A H 0.202332 0.078487 0.492690 0.059 Uiso 1 1 calc R U . . .
H3B H 0.138852 0.108192 0.440545 0.059 Uiso 1 1 calc R U . . .
H3C H 0.178838 0.255423 0.473947 0.059 Uiso 1 1 calc R U . . .
C5 C 0.2282(3) -0.1473(4) 0.42176(14) 0.0499(10) Uani 1 1 d . . . . .
H5A H 0.254581 -0.248876 0.417746 0.075 Uiso 1 1 calc R U . . .
H5B H 0.186146 -0.121995 0.391593 0.075 Uiso 1 1 calc R U . . .
H5C H 0.201289 -0.154540 0.449290 0.075 Uiso 1 1 calc R U . . .
H H 0.209(3) 0.798(5) 0.6748(16) 0.055(12) Uiso 1 1 d . . . . .
HA H 0.170(2) 0.568(4) 0.6687(12) 0.031(9) Uiso 1 1 d . . . . .

loop_
_atom_site_aniso_label
_atom_site_aniso_U_11
_atom_site_aniso_U_22
_atom_site_aniso_U_33
_atom_site_aniso_U_23
_atom_site_aniso_U_13
_atom_site_aniso_U_12
Co1 0.01351(15) 0.01368(15) 0.01391(15) 0.00004(11) 0.00089(11) 0.00344(11)
Co2 0.01755(17) 0.01779(17) 0.02348(18) 0.00117(13) 0.00093(13) 0.00241(12)
P1 0.0146(3) 0.0124(3) 0.0150(3) 0.0001(2) 0.0015(2) 0.0020(2)
O3 0.0237(9) 0.0211(9) 0.0191(8) -0.0020(7) 0.0017(7) 0.0078(7)
O1 0.0303(10) 0.0225(9) 0.0186(8) -0.0028(7) -0.0027(7) 0.0082(8)
O2 0.0315(10) 0.0243(10) 0.0261(10) 0.0027(8) -0.0052(8) 0.0029(8)
N1 0.0160(9) 0.0182(9) 0.0174(9) 0.0024(7) 0.0031(7) 0.0054(7)
C11 0.0167(10) 0.0204(11) 0.0142(10) 0.0022(8) 0.0011(8) 0.0071(9)
C19 0.0183(11) 0.0160(10) 0.0138(10) 0.0028(8) 0.0017(8) 0.0024(8)
C7 0.0203(11) 0.0203(11) 0.0151(10) 0.0012(9) 0.0011(9) 0.0090(9)
C20 0.0209(11) 0.0220(12) 0.0197(11) 0.0033(9) 0.0064(9) 0.0022(9)
C13 0.0203(11) 0.0160(10) 0.0189(11) 0.0014(9) 0.0036(9) -0.0007(9)
C10 0.0206(11) 0.0215(12) 0.0219(12) 0.0003(9) 0.0032(9) 0.0024(9)
C22 0.0313(13) 0.0185(11) 0.0146(10) -0.0031(9) 0.0005(9) 0.0022(10)
C23 0.0201(11) 0.0200(11) 0.0148(10) 0.0016(9) -0.0038(9) 0.0005(9)
C15 0.0286(13) 0.0167(11) 0.0275(13) 0.0044(10) 0.0080(10) 0.0048(10)
C16 0.0182(11) 0.0167(11) 0.0183(11) -0.0032(9) -0.0010(9) 0.0017(8)
C12 0.0181(11) 0.0199(11) 0.0176(11) 0.0025(9) 0.0030(9) 0.0070(9)
C17 0.0261(12) 0.0250(12) 0.0160(11) -0.0014(9) -0.0010(9) 0.0028(10)
C9 0.0221(12) 0.0273(13) 0.0256(12) 0.0063(10) 0.0091(10) 0.0024(10)
C8 0.0257(12) 0.0279(13) 0.0210(12) 0.0042(10) 0.0091(10) 0.0084(10)
C21 0.0275(13) 0.0240(12) 0.0182(11) 0.0008(9) 0.0067(10) 0.0074(10)
C24 0.0252(12) 0.0187(11) 0.0242(12) 0.0055(9) 0.0055(10) 0.0071(10)
C30 0.0195(12) 0.0265(13) 0.0305(14) 0.0042(11) 0.0035(10) 0.0036(10)
C29 0.0198(12) 0.0250(13) 0.0299(13) 0.0027(10) 0.0027(10) 0.0045(10)
C18 0.0298(13) 0.0191(12) 0.0258(13) -0.0048(10) 0.0046(10) -0.0041(10)
C33 0.0169(11) 0.0190(11) 0.0301(13) 0.0041(10) 0.0014(10) 0.0039(9)
C32 0.0205(12) 0.0246(13) 0.0246(12) 0.0007(10) -0.0008(10) 0.0038(10)
C31 0.0194(12) 0.0233(13) 0.0329(14) 0.0026(11) -0.0002(10) 0.0015(10)
C28 0.0209(12) 0.0317(14) 0.0278(13) 0.0056(11) -0.0055(10) -0.0037(11)
C14 0.0278(13) 0.0225(12) 0.0267(13) -0.0012(10) 0.0029(10) -0.0081(10)
C34 0.0300(14) 0.0218(13) 0.0410(16) 0.0089(12) 0.0064(12) 0.0030(11)
C38 0.0322(15) 0.0353(15) 0.0255(13) -0.0003(12) -0.0005(11) 0.0029(12)
C25 0.0243(13) 0.0338(15) 0.0401(16) 0.0102(13) 0.0081(12) -0.0040(11)
C36 0.0242(13) 0.0329(15) 0.0379(16) 0.0101(12) 0.0072(12) 0.0030(11)
C27 0.0531(19) 0.0214(13) 0.0303(15) -0.0082(11) -0.0002(13) 0.0000(13)
C26 0.0352(16) 0.0394(17) 0.0331(15) 0.0015(13) 0.0135(13) 0.0137(13)
C2 0.0400(16) 0.0291(15) 0.0248(13) -0.0038(11) -0.0084(12) 0.0106(12)
B1 0.0232(13) 0.0247(14) 0.0177(12) 0.0006(10) 0.0059(10) 0.0059(11)
C35 0.0328(15) 0.0314(15) 0.0384(16) -0.0019(13) 0.0085(12) 0.0109(12)
C1 0.0324(15) 0.0311(15) 0.0269(14) -0.0020(11) -0.0034(11) 0.0055(12)
C4 0.0469(19) 0.0396(17) 0.0299(15) 0.0058(13) -0.0080(14) 0.0124(15)
C37 0.0376(16) 0.0230(14) 0.0401(17) 0.0002(12) -0.0013(13) -0.0050(12)
C6 0.059(2) 0.066(2) 0.0201(14) -0.0023(15) 0.0010(14) 0.030(2)
C3 0.0299(15) 0.0451(19) 0.0386(17) -0.0081(14) 0.0001(13) 0.0060(13)
C5 0.056(2) 0.0351(18) 0.0428(19) -0.0059(15) -0.0190(17) -0.0001(16)

loop_
_atom_type_symbol
_atom_type_description
_atom_type_scat_dispersion_real
_atom_type_scat_dispersion_imag
_atom_type_scat_source
C C 0.0033 0.0016 'International Tables Vol C Tables 4.2.6.8 and 6.1.1.4'
H H 0.0000 0.0000 'International Tables Vol C Tables 4.2.6.8 and 6.1.1.4'
B B 0.0013 0.0007 'International Tables Vol C Tables 4.2.6.8 and 6.1.1.4'
Co Co 0.3494 0.9721 'International Tables Vol C Tables 4.2.6.8 and 6.1.1.4'
N N 0.0061 0.0033 'International Tables Vol C Tables 4.2.6.8 and 6.1.1.4'
O O 0.0106 0.0060 'International Tables Vol C Tables 4.2.6.8 and 6.1.1.4'
P P 0.1023 0.0942 'International Tables Vol C Tables 4.2.6.8 and 6.1.1.4'

loop_
_geom_angle_atom_site_label_1
_geom_angle_atom_site_label_2
_geom_angle_atom_site_label_3
_geom_angle
_geom_angle_site_symmetry_1
_geom_angle_site_symmetry_3
_geom_angle_publ_flag
Co2 Co1 H 42.2(17) . . ?
Co2 Co1 HA 39.6(13) . . ?
P1 Co1 Co2 94.91(2) . . ?
P1 Co1 H 90.1(16) . . ?
P1 Co1 HA 91.6(12) . . ?
C19 Co1 Co2 141.96(7) . . ?
C19 Co1 P1 108.26(7) . . ?
C19 Co1 C22 65.81(10) . . ?
C19 Co1 C23 39.53(9) . . ?
C19 Co1 H 158.5(16) . . ?
C19 Co1 HA 108.3(13) . . ?
C20 Co1 Co2 105.39(7) . . ?
C20 Co1 P1 139.72(7) . . ?
C20 Co1 C19 38.87(9) . . ?
C20 Co1 C22 66.23(10) . . ?
C20 Co1 C23 65.67(10) . . ?
C20 Co1 H 128.1(16) . . ?
C20 Co1 HA 83.2(12) . . ?
C22 Co1 Co2 119.45(7) . . ?
C22 Co1 P1 131.34(8) . . ?
C22 Co1 C23 38.54(10) . . ?
C22 Co1 H 93.8(16) . . ?
C22 Co1 HA 136.9(12) . . ?
C23 Co1 Co2 157.69(7) . . ?
C23 Co1 P1 104.80(7) . . ?
C23 Co1 H 126.0(17) . . ?
C23 Co1 HA 147.0(13) . . ?
C21 Co1 Co2 94.05(7) . . ?
C21 Co1 P1 170.14(8) . . ?
C21 Co1 C19 66.36(10) . . ?
C21 Co1 C20 40.24(10) . . ?
C21 Co1 C22 39.37(11) . . ?
C21 Co1 C23 65.66(10) . . ?
C21 Co1 H 93.8(16) . . ?
C21 Co1 HA 97.9(12) . . ?
H Co1 HA 82(2) . . ?
Co1 Co2 H 38.2(15) . . ?
Co1 Co2 HA 40.7(13) . . ?
C30 Co2 Co1 138.86(8) . . ?
C30 Co2 C32 65.89(11) . . ?
C30 Co2 H 144.2(15) . . ?
C30 Co2 HA 113.4(13) . . ?
C29 Co2 Co1 142.16(8) . . ?
C29 Co2 C30 39.11(11) . . ?
C29 Co2 C33 40.00(11) . . ?
C29 Co2 C32 65.92(11) . . ?
C29 Co2 H 115.3(16) . . ?
C29 Co2 HA 148.5(13) . . ?
C33 Co2 Co1 149.33(7) . . ?
C33 Co2 C30 66.33(10) . . ?
C33 Co2 C32 38.96(10) . . ?
C33 Co2 H 111.7(16) . . ?
C33 Co2 HA 163.3(13) . . ?
C32 Co2 Co1 150.44(8) . . ?
C32 Co2 H 136.5(15) . . ?
C32 Co2 HA 124.6(13) . . ?
C31 Co2 Co1 143.21(8) . . ?
C31 Co2 C30 39.51(11) . . ?
C31 Co2 C29 66.04(11) . . ?
C31 Co2 C33 66.08(10) . . ?
C31 Co2 C32 39.27(11) . . ?
C31 Co2 H 175.3(15) . . ?
C31 Co2 HA 102.5(13) . . ?
H Co2 HA 79(2) . . ?
C13 P1 Co1 116.55(8) . . ?
C13 P1 C12 103.82(11) . . ?
C16 P1 Co1 113.77(8) . . ?
C16 P1 C13 103.47(11) . . ?
C16 P1 C12 105.16(11) . . ?
C12 P1 Co1 112.82(8) . . ?
B1 O3 C7 119.4(2) . . ?
B1 O1 C2 105.6(2) . . ?
B1 O2 C1 106.1(2) . . ?
C7 N1 C11 117.3(2) . . ?
N1 C11 C10 122.2(2) . . ?
N1 C11 C12 115.7(2) . . ?
C10 C11 C12 122.1(2) . . ?
C20 C19 Co1 69.70(14) . . ?
C20 C19 C23 107.7(2) . . ?
C20 C19 C24 124.6(2) . . ?
C23 C19 Co1 70.82(13) . . ?
C23 C19 C24 127.0(2) . . ?
C24 C19 Co1 132.38(17) . . ?
O3 C7 C8 119.6(2) . . ?
N1 C7 O3 115.4(2) . . ?
N1 C7 C8 125.0(2) . . ?
C19 C20 Co1 71.43(14) . . ?
C19 C20 C21 108.0(2) . . ?
C19 C20 C25 125.4(2) . . ?
C21 C20 Co1 69.13(14) . . ?
C21 C20 C25 126.6(2) . . ?
C25 C20 Co1 126.37(19) . . ?
P1 C13 H13 108.0 . . ?
C15 C13 P1 111.20(17) . . ?
C15 C13 H13 108.0 . . ?
C14 C13 P1 112.01(17) . . ?
C14 C13 H13 108.0 . . ?
C14 C13 C15 109.5(2) . . ?
C11 C10 H10 120.5 . . ?
C11 C10 C9 119.0(2) . . ?
C9 C10 H10 120.5 . . ?
C23 C22 Co1 71.20(14) . . ?
C23 C22 C21 108.2(2) . . ?
C23 C22 C27 126.0(3) . . ?
C21 C22 Co1 68.58(14) . . ?
C21 C22 C27 125.7(3) . . ?
C27 C22 Co1 128.72(19) . . ?
C19 C23 Co1 69.65(13) . . ?
C19 C23 C28 126.4(2) . . ?
C22 C23 Co1 70.25(14) . . ?
C22 C23 C19 108.2(2) . . ?
C22 C23 C28 124.5(2) . . ?
C28 C23 Co1 134.21(19) . . ?
C13 C15 H15A 109.5 . . ?
C13 C15 H15B 109.5 . . ?
C13 C15 H15C 109.5 . . ?
H15A C15 H15B 109.5 . . ?
H15A C15 H15C 109.5 . . ?
H15B C15 H15C 109.5 . . ?
P1 C16 H16 105.6 . . ?
C17 C16 P1 117.30(18) . . ?
C17 C16 H16 105.6 . . ?
C17 C16 C18 111.2(2) . . ?
C18 C16 P1 110.72(17) . . ?
C18 C16 H16 105.6 . . ?
P1 C12 H12A 107.1 . . ?
P1 C12 H12B 107.1 . . ?
C11 C12 P1 121.06(17) . . ?
C11 C12 H12A 107.1 . . ?
C11 C12 H12B 107.1 . . ?
H12A C12 H12B 106.8 . . ?
C16 C17 H17A 109.5 . . ?
C16 C17 H17B 109.5 . . ?
C16 C17 H17C 109.5 . . ?
H17A C17 H17B 109.5 . . ?
H17A C17 H17C 109.5 . . ?
H17B C17 H17C 109.5 . . ?
C10 C9 H9 120.4 . . ?
C8 C9 C10 119.1(2) . . ?
C8 C9 H9 120.4 . . ?
C7 C8 H8 121.3 . . ?
C9 C8 C7 117.5(2) . . ?
C9 C8 H8 121.3 . . ?
C20 C21 Co1 70.62(14) . . ?
C20 C21 C26 127.2(3) . . ?
C22 C21 Co1 72.05(15) . . ?
C22 C21 C20 107.9(2) . . ?
C22 C21 C26 124.3(3) . . ?
C26 C21 Co1 130.0(2) . . ?
C19 C24 H24A 109.5 . . ?
C19 C24 H24B 109.5 . . ?
C19 C24 H24C 109.5 . . ?
H24A C24 H24B 109.5 . . ?
H24A C24 H24C 109.5 . . ?
H24B C24 H24C 109.5 . . ?
C29 C30 Co2 70.06(15) . . ?
C29 C30 C31 107.7(3) . . ?
C29 C30 C36 128.1(3) . . ?
C31 C30 Co2 69.63(15) . . ?
C31 C30 C36 124.1(3) . . ?
C36 C30 Co2 128.05(19) . . ?
C30 C29 Co2 70.83(15) . . ?
C30 C29 C33 108.1(2) . . ?
C30 C29 C35 127.4(3) . . ?
C33 C29 Co2 70.13(15) . . ?
C33 C29 C35 124.3(3) . . ?
C35 C29 Co2 128.4(2) . . ?
C16 C18 H18A 109.5 . . ?
C16 C18 H18B 109.5 . . ?
C16 C18 H18C 109.5 . . ?
H18A C18 H18B 109.5 . . ?
H18A C18 H18C 109.5 . . ?
H18B C18 H18C 109.5 . . ?
C29 C33 Co2 69.87(15) . . ?
C29 C33 C34 124.4(3) . . ?
C32 C33 Co2 70.94(15) . . ?
C32 C33 C29 107.4(2) . . ?
C32 C33 C34 127.9(3) . . ?
C34 C33 Co2 128.98(19) . . ?
C33 C32 Co2 70.10(15) . . ?
C33 C32 C31 108.4(2) . . ?
C33 C32 C38 125.2(3) . . ?
C31 C32 Co2 69.58(15) . . ?
C31 C32 C38 126.0(3) . . ?
C38 C32 Co2 131.2(2) . . ?
C30 C31 Co2 70.86(16) . . ?
C30 C31 C37 124.7(3) . . ?
C32 C31 Co2 71.16(15) . . ?
C32 C31 C30 108.3(2) . . ?
C32 C31 C37 126.8(3) . . ?
C37 C31 Co2 128.1(2) . . ?
C23 C28 H28A 109.5 . . ?
C23 C28 H28B 109.5 . . ?
C23 C28 H28C 109.5 . . ?
H28A C28 H28B 109.5 . . ?
H28A C28 H28C 109.5 . . ?
H28B C28 H28C 109.5 . . ?
C13 C14 H14A 109.5 . . ?
C13 C14 H14B 109.5 . . ?
C13 C14 H14C 109.5 . . ?
H14A C14 H14B 109.5 . . ?
H14A C14 H14C 109.5 . . ?
H14B C14 H14C 109.5 . . ?
C33 C34 H34A 109.5 . . ?
C33 C34 H34B 109.5 . . ?
C33 C34 H34C 109.5 . . ?
H34A C34 H34B 109.5 . . ?
H34A C34 H34C 109.5 . . ?
H34B C34 H34C 109.5 . . ?
C32 C38 H38A 109.5 . . ?
C32 C38 H38B 109.5 . . ?
C32 C38 H38C 109.5 . . ?
H38A C38 H38B 109.5 . . ?
H38A C38 H38C 109.5 . . ?
H38B C38 H38C 109.5 . . ?
C20 C25 H25A 109.5 . . ?
C20 C25 H25B 109.5 . . ?
C20 C25 H25C 109.5 . . ?
H25A C25 H25B 109.5 . . ?
H25A C25 H25C 109.5 . . ?
H25B C25 H25C 109.5 . . ?
C30 C36 H36A 109.5 . . ?
C30 C36 H36B 109.5 . . ?
C30 C36 H36C 109.5 . . ?
H36A C36 H36B 109.5 . . ?
H36A C36 H36C 109.5 . . ?
H36B C36 H36C 109.5 . . ?
C22 C27 H27A 109.5 . . ?
C22 C27 H27B 109.5 . . ?
C22 C27 H27C 109.5 . . ?
H27A C27 H27B 109.5 . . ?
H27A C27 H27C 109.5 . . ?
H27B C27 H27C 109.5 . . ?
C21 C26 H26A 109.5 . . ?
C21 C26 H26B 109.5 . . ?
C21 C26 H26C 109.5 . . ?
H26A C26 H26B 109.5 . . ?
H26A C26 H26C 109.5 . . ?
H26B C26 H26C 109.5 . . ?
O1 C2 C1 102.4(2) . . ?
O1 C2 C6 106.6(2) . . ?
O1 C2 C5 108.8(3) . . ?
C6 C2 C1 111.4(3) . . ?
C5 C2 C1 116.5(3) . . ?
C5 C2 C6 110.4(3) . . ?
O3 B1 O2 123.7(3) . . ?
O1 B1 O3 121.6(2) . . ?
O1 B1 O2 114.7(2) . . ?
C29 C35 H35A 109.5 . . ?
C29 C35 H35B 109.5 . . ?
C29 C35 H35C 109.5 . . ?
H35A C35 H35B 109.5 . . ?
H35A C35 H35C 109.5 . . ?
H35B C35 H35C 109.5 . . ?
O2 C1 C2 101.7(2) . . ?
O2 C1 C4 108.1(3) . . ?
O2 C1 C3 108.3(2) . . ?
C4 C1 C2 115.6(3) . . ?
C4 C1 C3 110.4(3) . . ?
C3 C1 C2 112.0(3) . . ?
C1 C4 H4A 109.5 . . ?
C1 C4 H4B 109.5 . . ?
C1 C4 H4C 109.5 . . ?
H4A C4 H4B 109.5 . . ?
H4A C4 H4C 109.5 . . ?
H4B C4 H4C 109.5 . . ?
C31 C37 H37A 109.5 . . ?
C31 C37 H37B 109.5 . . ?
C31 C37 H37C 109.5 . . ?
H37A C37 H37B 109.5 . . ?
H37A C37 H37C 109.5 . . ?
H37B C37 H37C 109.5 . . ?
C2 C6 H6A 109.5 . . ?
C2 C6 H6B 109.5 . . ?
C2 C6 H6C 109.5 . . ?
H6A C6 H6B 109.5 . . ?
H6A C6 H6C 109.5 . . ?
H6B C6 H6C 109.5 . . ?
C1 C3 H3A 109.5 . . ?
C1 C3 H3B 109.5 . . ?
C1 C3 H3C 109.5 . . ?
H3A C3 H3B 109.5 . . ?
H3A C3 H3C 109.5 . . ?
H3B C3 H3C 109.5 . . ?
C2 C5 H5A 109.5 . . ?
C2 C5 H5B 109.5 . . ?
C2 C5 H5C 109.5 . . ?
H5A C5 H5B 109.5 . . ?
H5A C5 H5C 109.5 . . ?
H5B C5 H5C 109.5 . . ?

loop_
_geom_bond_atom_site_label_1
_geom_bond_atom_site_label_2
_geom_bond_distance
_geom_bond_site_symmetry_2
_geom_bond_publ_flag
Co1 Co2 2.4203(5) . ?
Co1 P1 2.1778(7) . ?
Co1 C19 2.116(2) . ?
Co1 C20 2.094(2) . ?
Co1 C22 2.120(2) . ?
Co1 C23 2.132(2) . ?
Co1 C21 2.074(3) . ?
Co1 H 1.52(4) . ?
Co1 HA 1.60(3) . ?
Co2 C30 2.114(3) . ?
Co2 C29 2.104(3) . ?
Co2 C33 2.107(2) . ?
Co2 C32 2.118(3) . ?
Co2 C31 2.098(3) . ?
Co2 H 1.65(4) . ?
Co2 HA 1.56(4) . ?
P1 C13 1.848(2) . ?
P1 C16 1.844(2) . ?
P1 C12 1.856(2) . ?
O3 C7 1.380(3) . ?
O3 B1 1.363(3) . ?
O1 C2 1.470(3) . ?
O1 B1 1.356(4) . ?
O2 B1 1.367(3) . ?
O2 C1 1.469(4) . ?
N1 C11 1.344(3) . ?
N1 C7 1.322(3) . ?
C11 C10 1.385(4) . ?
C11 C12 1.498(3) . ?
C19 C20 1.401(3) . ?
C19 C23 1.437(3) . ?
C19 C24 1.493(3) . ?
C7 C8 1.380(4) . ?
C20 C21 1.434(4) . ?
C20 C25 1.490(4) . ?
C13 H13 1.0000 . ?
C13 C15 1.528(3) . ?
C13 C14 1.521(3) . ?
C10 H10 0.9500 . ?
C10 C9 1.388(4) . ?
C22 C23 1.403(4) . ?
C22 C21 1.413(4) . ?
C22 C27 1.501(4) . ?
C23 C28 1.494(4) . ?
C15 H15A 0.9800 . ?
C15 H15B 0.9800 . ?
C15 H15C 0.9800 . ?
C16 H16 1.0000 . ?
C16 C17 1.528(4) . ?
C16 C18 1.532(4) . ?
C12 H12A 0.9900 . ?
C12 H12B 0.9900 . ?
C17 H17A 0.9800 . ?
C17 H17B 0.9800 . ?
C17 H17C 0.9800 . ?
C9 H9 0.9500 . ?
C9 C8 1.376(4) . ?
C8 H8 0.9500 . ?
C21 C26 1.488(4) . ?
C24 H24A 0.9800 . ?
C24 H24B 0.9800 . ?
C24 H24C 0.9800 . ?
C30 C29 1.412(4) . ?
C30 C31 1.423(4) . ?
C30 C36 1.503(4) . ?
C29 C33 1.440(4) . ?
C29 C35 1.496(4) . ?
C18 H18A 0.9800 . ?
C18 H18B 0.9800 . ?
C18 H18C 0.9800 . ?
C33 C32 1.409(4) . ?
C33 C34 1.487(4) . ?
C32 C31 1.417(4) . ?
C32 C38 1.497(4) . ?
C31 C37 1.492(4) . ?
C28 H28A 0.9800 . ?
C28 H28B 0.9800 . ?
C28 H28C 0.9800 . ?
C14 H14A 0.9800 . ?
C14 H14B 0.9800 . ?
C14 H14C 0.9800 . ?
C34 H34A 0.9800 . ?
C34 H34B 0.9800 . ?
C34 H34C 0.9800 . ?
C38 H38A 0.9800 . ?
C38 H38B 0.9800 . ?
C38 H38C 0.9800 . ?
C25 H25A 0.9800 . ?
C25 H25B 0.9800 . ?
C25 H25C 0.9800 . ?
C36 H36A 0.9800 . ?
C36 H36B 0.9800 . ?
C36 H36C 0.9800 . ?
C27 H27A 0.9800 . ?
C27 H27B 0.9800 . ?
C27 H27C 0.9800 . ?
C26 H26A 0.9800 . ?
C26 H26B 0.9800 . ?
C26 H26C 0.9800 . ?
C2 C1 1.553(4) . ?
C2 C6 1.550(5) . ?
C2 C5 1.486(5) . ?
C35 H35A 0.9800 . ?
C35 H35B 0.9800 . ?
C35 H35C 0.9800 . ?
C1 C4 1.500(4) . ?
C1 C3 1.519(5) . ?
C4 H4A 0.9800 . ?
C4 H4B 0.9800 . ?
C4 H4C 0.9800 . ?
C37 H37A 0.9800 . ?
C37 H37B 0.9800 . ?
C37 H37C 0.9800 . ?
C6 H6A 0.9800 . ?
C6 H6B 0.9800 . ?
C6 H6C 0.9800 . ?
C3 H3A 0.9800 . ?
C3 H3B 0.9800 . ?
C3 H3C 0.9800 . ?
C5 H5A 0.9800 . ?
C5 H5B 0.9800 . ?
C5 H5C 0.9800 . ?

loop_
_geom_torsion_atom_site_label_1
_geom_torsion_atom_site_label_2
_geom_torsion_atom_site_label_3
_geom_torsion_atom_site_label_4
_geom_torsion
_geom_torsion_site_symmetry_1
_geom_torsion_site_symmetry_2
_geom_torsion_site_symmetry_3
_geom_torsion_site_symmetry_4
_geom_torsion_publ_flag
Co1 P1 C13 C15 -65.52(19) . . . . ?
Co1 P1 C13 C14 57.4(2) . . . . ?
Co1 P1 C16 C17 165.07(16) . . . . ?
Co1 P1 C16 C18 -65.90(19) . . . . ?
Co1 P1 C12 C11 173.78(17) . . . . ?
Co1 C19 C20 C21 -59.73(17) . . . . ?
Co1 C19 C20 C25 121.9(3) . . . . ?
Co1 C19 C23 C22 59.89(17) . . . . ?
Co1 C19 C23 C28 -130.6(3) . . . . ?
Co1 C20 C21 C22 -62.82(18) . . . . ?
Co1 C20 C21 C26 126.0(3) . . . . ?
Co1 C22 C23 C19 -59.51(16) . . . . ?
Co1 C22 C23 C28 130.7(3) . . . . ?
Co1 C22 C21 C20 61.90(17) . . . . ?
Co1 C22 C21 C26 -126.6(3) . . . . ?
Co2 C30 C29 C33 60.50(18) . . . . ?
Co2 C30 C29 C35 -124.2(3) . . . . ?
Co2 C30 C31 C32 -61.67(18) . . . . ?
Co2 C30 C31 C37 123.6(3) . . . . ?
Co2 C29 C33 C32 61.34(18) . . . . ?
Co2 C29 C33 C34 -124.1(3) . . . . ?
Co2 C33 C32 C31 59.20(18) . . . . ?
Co2 C33 C32 C38 -127.0(3) . . . . ?
Co2 C32 C31 C30 61.48(18) . . . . ?
Co2 C32 C31 C37 -123.9(3) . . . . ?
O3 C7 C8 C9 -177.9(2) . . . . ?
O1 C2 C1 O2 30.2(3) . . . . ?
O1 C2 C1 C4 147.0(3) . . . . ?
O1 C2 C1 C3 -85.2(3) . . . . ?
N1 C11 C10 C9 0.2(4) . . . . ?
N1 C11 C12 P1 -98.5(2) . . . . ?
N1 C7 C8 C9 -1.0(4) . . . . ?
C11 N1 C7 O3 178.74(19) . . . . ?
C11 N1 C7 C8 1.8(4) . . . . ?
C11 C10 C9 C8 0.5(4) . . . . ?
C19 C20 C21 Co1 61.18(17) . . . . ?
C19 C20 C21 C22 -1.6(3) . . . . ?
C19 C20 C21 C26 -172.8(3) . . . . ?
C7 O3 B1 O1 -176.4(2) . . . . ?
C7 O3 B1 O2 2.9(4) . . . . ?
C7 N1 C11 C10 -1.3(3) . . . . ?
C7 N1 C11 C12 -178.9(2) . . . . ?
C20 C19 C23 Co1 -60.22(17) . . . . ?
C20 C19 C23 C22 -0.3(3) . . . . ?
C20 C19 C23 C28 169.2(2) . . . . ?
C13 P1 C16 C17 37.6(2) . . . . ?
C13 P1 C16 C18 166.67(18) . . . . ?
C13 P1 C12 C11 -59.1(2) . . . . ?
C10 C11 C12 P1 83.9(3) . . . . ?
C10 C9 C8 C7 -0.1(4) . . . . ?
C23 C19 C20 Co1 60.94(16) . . . . ?
C23 C19 C20 C21 1.2(3) . . . . ?
C23 C19 C20 C25 -177.1(2) . . . . ?
C23 C22 C21 Co1 -60.47(17) . . . . ?
C23 C22 C21 C20 1.4(3) . . . . ?
C23 C22 C21 C26 172.9(2) . . . . ?
C16 P1 C13 C15 60.1(2) . . . . ?
C16 P1 C13 C14 -176.96(19) . . . . ?
C16 P1 C12 C11 49.2(2) . . . . ?
C12 P1 C13 C15 169.77(17) . . . . ?
C12 P1 C13 C14 -67.3(2) . . . . ?
C12 P1 C16 C17 -71.0(2) . . . . ?
C12 P1 C16 C18 58.1(2) . . . . ?
C12 C11 C10 C9 177.7(2) . . . . ?
C21 C22 C23 Co1 58.83(17) . . . . ?
C21 C22 C23 C19 -0.7(3) . . . . ?
C21 C22 C23 C28 -170.5(2) . . . . ?
C24 C19 C20 Co1 -128.2(2) . . . . ?
C24 C19 C20 C21 172.1(2) . . . . ?
C24 C19 C20 C25 -6.2(4) . . . . ?
C24 C19 C23 Co1 129.1(2) . . . . ?
C24 C19 C23 C22 -171.0(2) . . . . ?
C24 C19 C23 C28 -1.4(4) . . . . ?
C30 C29 C33 Co2 -60.94(18) . . . . ?
C30 C29 C33 C32 0.4(3) . . . . ?
C30 C29 C33 C34 174.9(2) . . . . ?
C29 C30 C31 Co2 59.98(19) . . . . ?
C29 C30 C31 C32 -1.7(3) . . . . ?
C29 C30 C31 C37 -176.4(3) . . . . ?
C29 C33 C32 Co2 -60.65(17) . . . . ?
C29 C33 C32 C31 -1.4(3) . . . . ?
C29 C33 C32 C38 172.3(3) . . . . ?
C33 C32 C31 Co2 -59.53(18) . . . . ?
C33 C32 C31 C30 2.0(3) . . . . ?
C33 C32 C31 C37 176.5(3) . . . . ?
C31 C30 C29 Co2 -59.71(18) . . . . ?
C31 C30 C29 C33 0.8(3) . . . . ?
C31 C30 C29 C35 176.1(3) . . . . ?
C34 C33 C32 Co2 125.1(3) . . . . ?
C34 C33 C32 C31 -175.7(3) . . . . ?
C34 C33 C32 C38 -1.9(4) . . . . ?
C38 C32 C31 Co2 126.8(3) . . . . ?
C38 C32 C31 C30 -171.8(3) . . . . ?
C38 C32 C31 C37 2.8(4) . . . . ?
C25 C20 C21 Co1 -120.5(3) . . . . ?
C25 C20 C21 C22 176.7(3) . . . . ?
C25 C20 C21 C26 5.5(4) . . . . ?
C36 C30 C29 Co2 123.3(3) . . . . ?
C36 C30 C29 C33 -176.2(3) . . . . ?
C36 C30 C29 C35 -0.9(5) . . . . ?
C36 C30 C31 Co2 -122.9(3) . . . . ?
C36 C30 C31 C32 175.5(2) . . . . ?
C36 C30 C31 C37 0.7(4) . . . . ?
C27 C22 C23 Co1 -124.7(3) . . . . ?
C27 C22 C23 C19 175.8(2) . . . . ?
C27 C22 C23 C28 6.0(4) . . . . ?
C27 C22 C21 Co1 123.1(3) . . . . ?
C27 C22 C21 C20 -175.0(3) . . . . ?
C27 C22 C21 C26 -3.6(4) . . . . ?
C2 O1 B1 O3 -169.5(3) . . . . ?
C2 O1 B1 O2 11.1(3) . . . . ?
B1 O3 C7 N1 89.9(3) . . . . ?
B1 O3 C7 C8 -93.0(3) . . . . ?
B1 O1 C2 C1 -25.5(3) . . . . ?
B1 O1 C2 C6 91.6(3) . . . . ?
B1 O1 C2 C5 -149.3(3) . . . . ?
B1 O2 C1 C2 -24.4(3) . . . . ?
B1 O2 C1 C4 -146.6(3) . . . . ?
B1 O2 C1 C3 93.7(3) . . . . ?
C35 C29 C33 Co2 123.6(3) . . . . ?
C35 C29 C33 C32 -175.1(3) . . . . ?
C35 C29 C33 C34 -0.6(4) . . . . ?
C1 O2 B1 O3 -169.8(3) . . . . ?
C1 O2 B1 O1 9.5(3) . . . . ?
C6 C2 C1 O2 -83.4(3) . . . . ?
C6 C2 C1 C4 33.4(4) . . . . ?
C6 C2 C1 C3 161.1(3) . . . . ?
C5 C2 C1 O2 148.8(3) . . . . ?
C5 C2 C1 C4 -94.4(4) . . . . ?
C5 C2 C1 C3 33.3(4) . . . . ?
